data_7223761
loop_
_publ_author_name
'Tominaka, Satoshi'
'Yeung, Hamish H.-M.'
'Henke, Sebastian'
'Cheetham, Anthony K.'

_publ_section_title
;
 Coordination environments and \p-conjugation in dense lithium
 coordination polymers
;
_journal_issue 3
_journal_name_full CrystEngComm
_journal_page_first 398
_journal_paper_doi 10.1039/C5CE01658D
_journal_volume 18
_journal_year 2016
_chemical_absolute_configuration unk
_chemical_formula_moiety 'C14 H9 Li O5'
_chemical_formula_sum 'C14 H9 Li O5'
_chemical_formula_weight 264.15
_chemical_name_systematic '1,4-dihydroxyanthraquinone lithium hydrate'
_space_group_crystal_system orthorhombic
_space_group_IT_number 19
_space_group_name_Hall 'P 2ac 2ab'
_space_group_name_H-M_alt 'P 21 21 21'
_symmetry_space_group_name_Hall 'P 2ac 2ab'
_symmetry_space_group_name_H-M 'P 21 21 21'
_atom_sites_solution_hydrogens geom
_atom_sites_solution_primary direct
_atom_sites_solution_secondary difmap
_audit_creation_date 2015-08-17
_audit_creation_method
;
Olex2 1.2
(compiled 2015.01.26 svn.r3150 for OlexSys, GUI svn.r4998)
;
_audit_update_record
;
2015-08-17 deposited with the CCDC.
2015-10-06 downloaded from the CCDC.
;
_cell_angle_alpha 90.00
_cell_angle_beta 90.00
_cell_angle_gamma 90.00
_cell_formula_units_Z 4
_cell_length_a 3.8011(2)
_cell_length_b 15.9753(11)
_cell_length_c 18.0272(9)
_cell_measurement_reflns_used 1322
_cell_measurement_temperature 120.00(10)
_cell_measurement_theta_max 60.9910
_cell_measurement_theta_min 3.7050
_cell_volume 1094.68(11)
_computing_cell_refinement
;
CrysAlisPro, Agilent Technologies,
Version 1.171.36.28 (release 01-02-2013 CrysAlis171 .NET)
(compiled Feb  1 2013,16:14:44)
;
_computing_data_collection
;
CrysAlisPro, Agilent Technologies,
Version 1.171.36.28 (release 01-02-2013 CrysAlis171 .NET)
(compiled Feb  1 2013,16:14:44)
;
_computing_data_reduction
;
CrysAlisPro, Agilent Technologies,
Version 1.171.36.28 (release 01-02-2013 CrysAlis171 .NET)
(compiled Feb  1 2013,16:14:44)
;
_computing_molecular_graphics 'Olex2 (Dolomanov et al., 2009)'
_computing_publication_material 'Olex2 (Dolomanov et al., 2009)'
_computing_structure_refinement 'ShelXL (Sheldrick, 2008)'
_computing_structure_solution 'ShelXS (Sheldrick, 2008)'
_diffrn_ambient_temperature 120.00(10)
_diffrn_detector_area_resol_mean 16.1183
_diffrn_measured_fraction_theta_full 0.998
_diffrn_measured_fraction_theta_max 0.998
_diffrn_measurement_details
;
  1 omega -105.00  -53.00   1.0000   11.4100
omega____ theta____ kappa____ phi______ frames
    -      -32.2456  178.0000 -150.0000 52

  2 omega -107.00  -61.00   1.0000   11.4100
omega____ theta____ kappa____ phi______ frames
    -      -32.2456 -178.0000   30.0000 46

  3 omega   56.00  107.00   1.0000   11.4100
omega____ theta____ kappa____ phi______ frames
    -       32.2456  178.0000  120.0000 51

  4 omega  -47.00   -4.00   1.0000   45.6400
omega____ theta____ kappa____ phi______ frames
    -      -75.0000   45.0000  -90.0000 43

  5 omega  110.00  143.00   1.0000   45.6400
omega____ theta____ kappa____ phi______ frames
    -       90.5000  111.0000 -150.0000 33

  6 omega   42.00  128.00   1.0000   45.6400
omega____ theta____ kappa____ phi______ frames
    -       90.5000  -87.0000   -4.9788 86

  7 omega   39.00   71.00   1.0000   45.6400
omega____ theta____ kappa____ phi______ frames
    -       90.5000  -45.0000  -90.0000 32

  8 omega   81.00  156.00   1.0000   45.6400
omega____ theta____ kappa____ phi______ frames
    -       90.5000  111.0000   60.0000 75

  9 omega   66.00  144.00   1.0000   45.6400
omega____ theta____ kappa____ phi______ frames
    -       90.5000   15.0000  -90.0000 78

 10 omega   61.00   89.00   1.0000   45.6400
omega____ theta____ kappa____ phi______ frames
    -       90.5000  -61.0000  -30.0000 28

 11 omega   -3.00   24.00   1.0000   11.4100
omega____ theta____ kappa____ phi______ frames
    -       32.2456   84.0000  174.1209 27

 12 omega   11.00  101.00   1.0000   11.4100
omega____ theta____ kappa____ phi______ frames
    -       32.2456   57.0000  -30.0000 90

 13 omega   69.00  160.00   1.0000   45.6400
omega____ theta____ kappa____ phi______ frames
    -       90.5000   56.0000  -35.0000 91

 14 omega   67.00  112.00   1.0000   45.6400
omega____ theta____ kappa____ phi______ frames
    -       90.5000   61.0000  150.0000 45
;
_diffrn_measurement_device_type 'Xcalibur, Eos, Gemini ultra'
_diffrn_measurement_method '\w scans'
_diffrn_orient_matrix_UB_11 0.2500557000
_diffrn_orient_matrix_UB_12 -0.0196852000
_diffrn_orient_matrix_UB_13 0.0650367000
_diffrn_orient_matrix_UB_21 0.2724089000
_diffrn_orient_matrix_UB_22 0.0617015000
_diffrn_orient_matrix_UB_23 -0.0318485000
_diffrn_orient_matrix_UB_31 -0.1665659000
_diffrn_orient_matrix_UB_32 0.0713276000
_diffrn_orient_matrix_UB_33 0.0454201000
_diffrn_radiation_monochromator mirror
_diffrn_radiation_type CuK\a
_diffrn_radiation_wavelength 1.54184
_diffrn_reflns_av_R_equivalents 0.0433
_diffrn_reflns_av_unetI/netI 0.0474
_diffrn_reflns_limit_h_max 4
_diffrn_reflns_limit_h_min -3
_diffrn_reflns_limit_k_max 18
_diffrn_reflns_limit_k_min -17
_diffrn_reflns_limit_l_max 20
_diffrn_reflns_limit_l_min -20
_diffrn_reflns_number 3502
_diffrn_reflns_theta_full 61.10
_diffrn_reflns_theta_max 61.10
_diffrn_reflns_theta_min 3.70
_diffrn_source 'Enhance Ultra (Cu) X-ray Source'
_exptl_absorpt_coefficient_mu 1.020
_exptl_absorpt_correction_T_max 0.977
_exptl_absorpt_correction_T_min 0.762
_exptl_absorpt_correction_type analytical
_exptl_absorpt_process_details
;
CrysAlisPro, Agilent Technologies,
Version 1.171.36.28 (release 01-02-2013 CrysAlis171 .NET)
(compiled Feb  1 2013,16:14:44)
Analytical numeric absorption correction using a multifaceted crystal
            model based on expressions derived by R.C. Clark & J.S. Reid.
(Clark, R. C. & Reid, J. S. (1995). Acta Cryst. A51, 887-897)
;
_exptl_crystal_colour 'dark red'
_exptl_crystal_colour_modifier dark
_exptl_crystal_colour_primary red
_exptl_crystal_density_diffrn 1.603
_exptl_crystal_density_method 'not measured'
_exptl_crystal_description needle
_exptl_crystal_F_000 544
_exptl_crystal_size_max 0.7928
_exptl_crystal_size_mid 0.0293
_exptl_crystal_size_min 0.0239
_refine_diff_density_max 0.394
_refine_diff_density_min -0.221
_refine_diff_density_rms 0.077
_refine_ls_abs_structure_details 'Flack H D (1983), Acta Cryst. A39, 876-881'
_refine_ls_abs_structure_Flack 0.0(5)
_refine_ls_extinction_method none
_refine_ls_goodness_of_fit_ref 1.049
_refine_ls_hydrogen_treatment constr
_refine_ls_matrix_type full
_refine_ls_number_parameters 182
_refine_ls_number_reflns 1622
_refine_ls_number_restraints 0
_refine_ls_restrained_S_all 1.049
_refine_ls_R_factor_all 0.0638
_refine_ls_R_factor_gt 0.0572
_refine_ls_shift/su_max 0.000
_refine_ls_shift/su_mean 0.000
_refine_ls_structure_factor_coef Fsqd
_refine_ls_weighting_details 'calc w=1/[\s^2^(Fo^2^)+(0.1017P)^2^+0.0000P] where P=(Fo^2^+2Fc^2^)/3'
_refine_ls_weighting_scheme calc
_refine_ls_wR_factor_gt 0.1404
_refine_ls_wR_factor_ref 0.1488
_reflns_number_gt 1439
_reflns_number_total 1622
_reflns_threshold_expression >2sigma(I)
_cod_data_source_file c5ce01658d2.cif
_cod_data_source_block 5_Li-H-14dhaq_120K
_cod_database_code 7223761
_chemical_oxdiff_formula 'C14 O5 Li H9'
_reflns_odcompleteness_completeness 99.63
_reflns_odcompleteness_iscentric 1
_reflns_odcompleteness_theta 61.08
_olex2_refinement_description
;
1. Twinned data refinement
 Scales: 0.9(4) 0.1(4)
2. Fixed Uiso
 At 1.2 times of:
  All C(H) groups
 At 1.5 times of:
  All O(H) groups, All O(H,H) groups
3.a Riding coordinates:
 O2(H2), O5(H5A,H5B)
3.b Aromatic/amide H refined with riding coordinates:
 C4(H4), C5(H5), C11(H11), C12(H12), C13(H13), C14(H14)
;
_olex2_submission_special_instructions 'No special instructions were received'

loop_
_space_group_symop_id
_space_group_symop_operation_xyz
1 'x, y, z'
2 '-x+1/2, -y, z+1/2'
3 'x+1/2, -y+1/2, -z'
4 '-x, y+1/2, -z+1/2'

loop_
_atom_site_label
_atom_site_type_symbol
_atom_site_fract_x
_atom_site_fract_y
_atom_site_fract_z
_atom_site_U_iso_or_equiv
_atom_site_adp_type
_atom_site_occupancy
_atom_site_calc_flag
_atom_site_refinement_flags_posn
O1 O 0.3949(7) 0.53782(15) 0.22224(12) 0.0401(7) Uani 1 d .
O2 O 0.0925(8) 0.41495(15) 0.16560(12) 0.0409(7) Uani 1 d .
H2 H 0.2308 0.4659 0.1710 0.061 Uiso 1 d R
O3 O -0.1306(7) 0.28148(14) 0.44112(12) 0.0343(6) Uani 1 d .
O4 O 0.2679(7) 0.40893(14) 0.49839(12) 0.0344(6) Uani 1 d .
O5 O -0.2474(7) 0.36997(15) 0.61178(12) 0.0374(7) Uani 1 d .
H5A H -0.4180 0.3970 0.5821 0.056 Uiso 1 d R
H5B H -0.1600 0.4080 0.6474 0.056 Uiso 1 d R
C1 C 0.3474(9) 0.5090(2) 0.28613(17) 0.0304(8) Uani 1 d .
C2 C 0.1701(9) 0.4298(2) 0.29744(18) 0.0282(7) Uani 1 d .
C3 C 0.0467(9) 0.3869(2) 0.23524(18) 0.0316(8) Uani 1 d .
C4 C -0.1325(9) 0.3104(2) 0.24356(17) 0.0308(8) Uani 1 d .
H4 H -0.2181 0.2818 0.2010 0.037 Uiso 1 calc R
C5 C -0.1841(9) 0.2770(2) 0.31208(18) 0.0314(8) Uani 1 d .
H5 H -0.3062 0.2253 0.3162 0.038 Uiso 1 calc R
C6 C -0.0598(9) 0.3174(2) 0.37888(17) 0.0282(8) Uani 1 d .
C7 C 0.2678(9) 0.4374(2) 0.43410(17) 0.0279(8) Uani 1 d .
C8 C 0.1242(9) 0.3947(2) 0.37074(18) 0.0285(7) Uani 1 d .
C9 C 0.4275(10) 0.5218(2) 0.42262(19) 0.0303(8) Uani 1 d .
C10 C 0.4686(9) 0.5564(2) 0.35096(17) 0.0289(8) Uani 1 d .
C11 C 0.6164(10) 0.6354(2) 0.3431(2) 0.0343(8) Uani 1 d .
H11 H 0.6472 0.6584 0.2950 0.041 Uiso 1 calc R
C12 C 0.7189(10) 0.6808(2) 0.4043(2) 0.0370(9) Uani 1 d .
H12 H 0.8149 0.7353 0.3984 0.044 Uiso 1 calc R
C13 C 0.6815(10) 0.6467(2) 0.4748(2) 0.0375(9) Uani 1 d .
H13 H 0.7538 0.6779 0.5170 0.045 Uiso 1 calc R
C14 C 0.5405(10) 0.5681(2) 0.48376(19) 0.0334(8) Uani 1 d .
H14 H 0.5198 0.5450 0.5321 0.040 Uiso 1 calc R
Li1 Li 0.0426(19) 0.3099(4) 0.5368(3) 0.0424(15) Uani 1 d .

loop_
_atom_site_aniso_label
_atom_site_aniso_U_11
_atom_site_aniso_U_22
_atom_site_aniso_U_33
_atom_site_aniso_U_23
_atom_site_aniso_U_13
_atom_site_aniso_U_12
O1 0.0514(16) 0.0405(14) 0.0283(13) 0.0098(11) -0.0012(13) -0.0050(14)
O2 0.0550(17) 0.0443(15) 0.0234(12) 0.0057(11) -0.0007(13) -0.0087(14)
O3 0.0489(15) 0.0296(12) 0.0244(11) 0.0049(10) 0.0016(12) 0.0010(12)
O4 0.0485(15) 0.0325(13) 0.0221(11) 0.0017(10) -0.0017(11) 0.0032(10)
O5 0.0483(15) 0.0358(14) 0.0281(12) 0.0000(10) -0.0016(12) -0.0011(12)
C1 0.0329(19) 0.0331(18) 0.0253(18) 0.0059(14) -0.0008(16) 0.0011(17)
C2 0.0280(17) 0.0319(17) 0.0248(16) 0.0041(14) 0.0002(15) 0.0031(15)
C3 0.0336(17) 0.0360(19) 0.0253(17) 0.0024(15) 0.0033(16) 0.0029(17)
C4 0.0345(18) 0.0350(19) 0.0230(16) -0.0049(14) -0.0036(16) 0.0001(17)
C5 0.0336(19) 0.0292(17) 0.0316(17) -0.0004(15) 0.0004(16) -0.0042(16)
C6 0.0327(18) 0.0292(17) 0.0228(16) 0.0018(14) 0.0001(15) 0.0040(15)
C7 0.0270(16) 0.0289(18) 0.0278(17) 0.0013(15) 0.0012(15) 0.0040(14)
C8 0.0299(16) 0.0306(17) 0.0249(16) 0.0005(14) 0.0002(15) 0.0032(15)
C9 0.0289(18) 0.0282(17) 0.0338(18) 0.0019(15) 0.0022(16) 0.0071(14)
C10 0.0279(16) 0.0315(18) 0.0272(18) 0.0022(14) 0.0019(15) 0.0036(15)
C11 0.0337(18) 0.0328(19) 0.0363(19) 0.0048(15) 0.0004(17) 0.0012(17)
C12 0.0332(19) 0.0290(18) 0.049(2) -0.0008(16) 0.0024(18) -0.0009(16)
C13 0.0366(19) 0.037(2) 0.0391(19) -0.0100(17) 0.0033(17) -0.0013(17)
C14 0.0358(18) 0.0367(19) 0.0277(18) -0.0017(15) 0.0032(15) 0.0012(16)
Li1 0.059(4) 0.040(3) 0.028(3) -0.001(3) 0.005(3) 0.005(3)

loop_
_atom_type_symbol
_atom_type_description
_atom_type_scat_dispersion_real
_atom_type_scat_dispersion_imag
_atom_type_scat_source
C C 0.0180 0.0090 'International Tables Vol C Tables 4.2.6.8 and 6.1.1.4'
H H 0.0000 0.0000 'International Tables Vol C Tables 4.2.6.8 and 6.1.1.4'
Li Li 0.0010 0.0000 'International Tables Vol C Tables 4.2.6.8 and 6.1.1.4'
O O 0.0490 0.0320 'International Tables Vol C Tables 4.2.6.8 and 6.1.1.4'

loop_
_exptl_crystal_face_index_h
_exptl_crystal_face_index_k
_exptl_crystal_face_index_l
_exptl_crystal_face_perp_dist
_exptl_oxdiff_crystal_face_indexfrac_h
_exptl_oxdiff_crystal_face_indexfrac_k
_exptl_oxdiff_crystal_face_indexfrac_l
_exptl_oxdiff_crystal_face_x
_exptl_oxdiff_crystal_face_y
_exptl_oxdiff_crystal_face_z
0 -8 -7 0.0147 -0.0009 -8.0096 -6.9854 -0.2969 -0.2720 -0.8884
0 8 7 0.0147 0.0009 8.0096 6.9854 0.2969 0.2720 0.8884
-2 1 -1 0.4266 -1.9965 0.9952 -1.0052 -0.5842 -0.4505 0.3579
2 -1 1 0.3526 1.9965 -0.9952 1.0052 0.5842 0.4505 -0.3579
0 7 -9 0.0010 0.0092 7.0179 -8.9915 -0.7206 0.7219 0.0906
0 -7 9 0.0229 -0.0092 -7.0179 8.9915 0.7206 -0.7219 -0.0906

loop_
_geom_angle_atom_site_label_1
_geom_angle_atom_site_label_2
_geom_angle_atom_site_label_3
_geom_angle
C3 O2 H2 104.8
H5A O5 H5B 109.5
O1 C1 C2 121.2(3)
O1 C1 C10 119.8(3)
C2 C1 C10 119.0(3)
C3 C2 C1 118.2(3)
C3 C2 C8 120.2(3)
C8 C2 C1 121.6(3)
O2 C3 C2 122.9(3)
O2 C3 C4 116.9(3)
C2 C3 C4 120.2(3)
C3 C4 H4 119.8
C5 C4 C3 120.5(3)
C5 C4 H4 119.8
C4 C5 H5 118.8
C4 C5 C6 122.3(3)
C6 C5 H5 118.8
O3 C6 C5 117.3(3)
O3 C6 C8 125.3(3)
C8 C6 C5 117.4(3)
O4 C7 C8 124.4(3)
O4 C7 C9 117.3(3)
C8 C7 C9 118.2(3)
C6 C8 C2 119.3(3)
C6 C8 C7 121.0(3)
C7 C8 C2 119.7(3)
C10 C9 C7 121.7(3)
C14 C9 C7 119.6(3)
C14 C9 C10 118.7(3)
C9 C10 C1 119.4(3)
C11 C10 C1 121.0(3)
C11 C10 C9 119.5(3)
C10 C11 H11 119.6
C12 C11 C10 120.8(3)
C12 C11 H11 119.6
C11 C12 H12 120.1
C11 C12 C13 119.8(3)
C13 C12 H12 120.1
C12 C13 H13 119.8
C14 C13 C12 120.3(3)
C14 C13 H13 119.8
C9 C14 H14 119.6
C13 C14 C9 120.8(3)
C13 C14 H14 119.6

loop_
_geom_bond_atom_site_label_1
_geom_bond_atom_site_label_2
_geom_bond_distance
O1 C1 1.253(4)
O2 H2 0.9741
O2 C3 1.344(4)
O3 C6 1.289(4)
O4 C7 1.245(4)
O5 H5A 0.9452
O5 H5B 0.9437
C1 C2 1.448(5)
C1 C10 1.467(5)
C2 C3 1.395(5)
C2 C8 1.446(4)
C3 C4 1.408(5)
C4 H4 0.9500
C4 C5 1.360(5)
C5 H5 0.9500
C5 C6 1.446(5)
C6 C8 1.426(5)
C7 C8 1.438(5)
C7 C9 1.492(5)
C9 C10 1.414(4)
C9 C14 1.395(5)
C10 C11 1.389(5)
C11 H11 0.9500
C11 C12 1.377(5)
C12 H12 0.9500
C12 C13 1.390(5)
C13 H13 0.9500
C13 C14 1.376(5)
C14 H14 0.9500

loop_
_geom_torsion_atom_site_label_1
_geom_torsion_atom_site_label_2
_geom_torsion_atom_site_label_3
_geom_torsion_atom_site_label_4
_geom_torsion
O1 C1 C2 C3 -1.2(5)
O1 C1 C2 C8 177.9(3)
O1 C1 C10 C9 -177.3(3)
O1 C1 C10 C11 4.0(5)
O2 C3 C4 C5 178.8(3)
O3 C6 C8 C2 -177.0(3)
O3 C6 C8 C7 3.8(5)
O4 C7 C8 C2 -173.7(3)
O4 C7 C8 C6 5.5(5)
O4 C7 C9 C10 174.3(3)
O4 C7 C9 C14 -5.6(5)
C1 C2 C3 O2 1.6(5)
C1 C2 C3 C4 -178.9(3)
C1 C2 C8 C6 178.5(3)
C1 C2 C8 C7 -2.2(5)
C1 C10 C11 C12 177.8(3)
C2 C1 C10 C9 3.5(5)
C2 C1 C10 C11 -175.2(3)
C2 C3 C4 C5 -0.7(5)
C3 C2 C8 C6 -2.3(5)
C3 C2 C8 C7 176.9(3)
C3 C4 C5 C6 -0.1(5)
C4 C5 C6 O3 178.3(3)
C4 C5 C6 C8 -0.3(5)
C5 C6 C8 C2 1.5(5)
C5 C6 C8 C7 -177.7(3)
C7 C9 C10 C1 0.8(5)
C7 C9 C10 C11 179.5(3)
C7 C9 C14 C13 -178.6(3)
C8 C2 C3 O2 -177.6(3)
C8 C2 C3 C4 1.9(5)
C8 C7 C9 C10 -5.8(5)
C8 C7 C9 C14 174.3(3)
C9 C7 C8 C2 6.4(5)
C9 C7 C8 C6 -174.4(3)
C9 C10 C11 C12 -0.9(5)
C10 C1 C2 C3 178.0(3)
C10 C1 C2 C8 -2.8(5)
C10 C9 C14 C13 1.5(5)
C10 C11 C12 C13 1.4(6)
C11 C12 C13 C14 -0.5(6)
C12 C13 C14 C9 -1.0(6)
C14 C9 C10 C1 -179.3(3)
C14 C9 C10 C11 -0.6(5)

loop_
_twin_individual_id
_twin_individual_mass_fraction_refined
1 0.9(4)
2 0.1(4)
